data_7242792
loop_
_publ_author_name
'Iman, Khushboo'
'Ahamad, M. Naqi'
Monika,
'Ansari, Azaj'
'Saleh, Hatem A. M.'
'Khan, M. Shahnawaz'
'Ahmad, Musheer'
'Haque, Rosenani A.'
'Shahid, M.'

_publ_section_title
;
 How to identify a smoker: a salient crystallographic approach to detect
 thiocyanate content
;
_journal_issue 28
_journal_name_full 'RSC Advances'
_journal_page_first 16881
_journal_page_last 16891
_journal_paper_doi 10.1039/D1RA01749G
_journal_volume 11
_journal_year 2021
_chemical_formula_moiety '2(C38 H64 Co7 N12 O17.5 S6), 2(O)'
_chemical_formula_sum 'C76 H128 Co14 N24 O37 S12'
_chemical_formula_weight 3179.86
_space_group_crystal_system triclinic
_space_group_IT_number 2
_space_group_name_Hall '-P 1'
_space_group_name_H-M_alt 'P -1'
_symmetry_Int_Tables_number 2
_atom_sites_solution_primary iterative
_audit_creation_date 2021-03-30
_audit_creation_method
;
Olex2 1.2
(compiled 2018.05.29 svn.r3508 for OlexSys, GUI svn.r5506)
;
_audit_update_record
;
2021-03-31 deposited with the CCDC.	2021-04-07 downloaded from the CCDC.
;
_cell_angle_alpha 82.586(2)
_cell_angle_beta 81.206(2)
_cell_angle_gamma 68.792(2)
_cell_formula_units_Z 1
_cell_length_a 12.3559(8)
_cell_length_b 12.4348(8)
_cell_length_c 20.8341(13)
_cell_measurement_reflns_used 9978
_cell_measurement_temperature 100(2)
_cell_measurement_theta_max 23.11
_cell_measurement_theta_min 2.91
_cell_volume 2939.7(3)
_computing_cell_refinement 'SAINT V8.38A (?, 2016)'
_computing_data_reduction 'SAINT V8.38A (?, 2016)'
_computing_molecular_graphics 'Olex2 (Dolomanov et al., 2009)'
_computing_publication_material 'Olex2 (Dolomanov et al., 2009)'
_computing_structure_refinement 'olex2.refine (Bourhis et al., 2015)'
_computing_structure_solution 'olex2.solve (Bourhis et al., 2015)'
_diffrn_ambient_temperature 100(2)
_diffrn_measured_fraction_theta_full 0.9986
_diffrn_measured_fraction_theta_max 0.9986
_diffrn_measurement_device_type 'Bruker APEX-II CCD'
_diffrn_measurement_method '\f and \w scans'
_diffrn_radiation_type 'Mo K\a'
_diffrn_radiation_wavelength 0.71073
_diffrn_reflns_av_R_equivalents 0.0407
_diffrn_reflns_av_unetI/netI 0.0438
_diffrn_reflns_limit_h_max 16
_diffrn_reflns_limit_h_min -16
_diffrn_reflns_limit_k_max 16
_diffrn_reflns_limit_k_min -16
_diffrn_reflns_limit_l_max 27
_diffrn_reflns_limit_l_min -27
_diffrn_reflns_number 48182
_diffrn_reflns_theta_full 25.0471
_diffrn_reflns_theta_max 25.05
_diffrn_reflns_theta_min 2.51
_exptl_absorpt_coefficient_mu 2.216
_exptl_absorpt_correction_T_max 0.7457
_exptl_absorpt_correction_T_min 0.6639
_exptl_absorpt_correction_type multi-scan
_exptl_absorpt_process_details
;
SADABS-2016/2 (Bruker,2016/2) was used for absorption correction.
wR2(int) was 0.1594 before and 0.0527 after correction.
The Ratio of minimum to maximum transmission is 0.8903.
The \l/2 correction factor is Not present.
;
_exptl_crystal_colour red
_exptl_crystal_colour_primary red
_exptl_crystal_density_diffrn 1.7961
_exptl_crystal_description block
_exptl_crystal_F_000 1625.0296
_exptl_crystal_size_max 0.47
_exptl_crystal_size_mid 0.38
_exptl_crystal_size_min 0.19
_refine_diff_density_max 3.1830
_refine_diff_density_min -3.2798
_refine_diff_density_rms 0.2008
_refine_ls_d_res_high 0.8394
_refine_ls_d_res_low 8.1172
_refine_ls_goodness_of_fit_ref 1.0464
_refine_ls_hydrogen_treatment constr
_refine_ls_matrix_type full
_refine_ls_number_constraints 104
_refine_ls_number_parameters 758
_refine_ls_number_reflns 10401
_refine_ls_number_restraints 0
_refine_ls_restrained_S_all 1.0464
_refine_ls_R_factor_all 0.0877
_refine_ls_R_factor_gt 0.0784
_refine_ls_shift/su_max 0.0000
_refine_ls_shift/su_mean 0.0004
_refine_ls_structure_factor_coef Fsqd
_refine_ls_weighting_details 'w=1/[\s^2^(Fo^2^)+(0.1079P)^2^+33.0036P] where P=(Fo^2^+2Fc^2^)/3'
_refine_ls_weighting_scheme calc
_refine_ls_wR_factor_gt 0.2110
_refine_ls_wR_factor_ref 0.2202
_reflns_Friedel_coverage 0.0
_reflns_limit_h_max 14
_reflns_limit_h_min -14
_reflns_limit_k_max 14
_reflns_limit_k_min -14
_reflns_limit_l_max 24
_reflns_limit_l_min 0
_reflns_number_gt 8981
_reflns_number_total 10401
_reflns_threshold_expression I>=2u(I)
_cod_data_source_file d1ra01749g2.cif
_cod_data_source_block complex2
_cod_database_code 7242792
_olex2_refinement_description
;
1. Fixed Uiso
 At 1.2 times of:
  All C(H,H) groups, All N(H) groups, All N(H,H) groups
 At 1.5 times of:
  All O(H) groups
2. Uiso/Uaniso restraints and constraints
All non-hydrogen atoms have similar U: within 2A with sigma of 0.04 and sigma
for terminal atoms of 0.08
Uanis(C1a) = Uanis(S6) = Uanis(C32)
3. Others
 Fixed Sof: O2(0.5) H2(0.5) O6a(0.5) O6b(0.5) H6b(0.5) C12(0.5) C13(0.5)
 O19(0.5) O20(0.5)
4.a Ternary CH refined with riding coordinates:
 N1(H1), N2(H2a), N5(H5), N6(H6), N9(H9), N10(H10)
4.b Secondary CH2 refined with riding coordinates:
 N3(H3a,H3b), C1(H1a,H1b), C4(H4a,H4b), C5(H5a,H5b), C6(H6a,H6c), C7(H7a,H7b),
 C9(H9a,H9b), C10(H10a,H10b), C11(H11a,H11b), C14(H14a,H14b), C16(H16a,H16b),
 C17(H17a,H17b), C18(H18a,H18b), C19(H19a,H19b), C20(H20a,H20b), C22(H22a,H22b),
  C23(H23a,H23b), C24(H24a,H24b), C27(H27a,H27b), C29(H29a,H29b), C30(H30a,
 H30b), C31(H31a,H31b), C32(H32a,H32b), C33(H33a,H33b), C35(H35a,H35b),
 C36(H36a,H36b), C37(H37a,H37b)
4.c Tetrahedral OH refined with riding coordinates:
 O14(H14)
4.d Idealised tetrahedral OH refined as rotating group:
 O2(H2), O6b(H6b), O7(H7), O16(H16)
;
_olex2_submission_special_instructions 'No special instructions were received'

loop_
_space_group_symop_id
_space_group_symop_operation_xyz
1 x,y,z
2 -x,-y,-z

loop_
_atom_site_label
_atom_site_type_symbol
_atom_site_fract_x
_atom_site_fract_y
_atom_site_fract_z
_atom_site_U_iso_or_equiv
_atom_site_adp_type
_atom_site_occupancy
_atom_site_refinement_flags_posn
_atom_site_refinement_flags_adp
Co1 Co 0.71902(7) 0.18026(7) 0.25392(4) 0.0154(2) Uani 1.000000 . U
Co2 Co 0.70631(9) 0.13531(10) 0.12016(5) 0.0276(3) Uani 1.000000 . U
Co3 Co 0.52643(9) 0.35945(10) 0.17094(5) 0.0313(3) Uani 1.000000 . U
Co4 Co 0.54992(8) 0.39216(7) 0.31023(4) 0.0178(2) Uani 1.000000 . U
Co5 Co 0.72949(7) 0.23093(7) 0.39995(4) 0.0149(2) Uani 1.000000 . U
Co6 Co 0.89803(7) 0.01571(7) 0.33236(4) 0.0168(2) Uani 1.000000 . U
Co7 Co 0.90234(8) -0.05199(9) 0.19244(5) 0.0241(2) Uani 1.000000 . U
S1 S 0.5910(8) 0.6610(6) 0.0220(3) 0.165(3) Uani 1.000000 . U
S2 S 0.1142(7) 0.5175(13) 0.1646(5) 0.292(7) Uani 1.000000 . U
S3 S 0.8965(2) 0.46504(19) 0.48128(13) 0.0459(6) Uani 1.000000 . U
S4 S 0.59450(17) 0.03516(18) 0.59168(9) 0.0319(4) Uani 1.000000 . U
S5 S 1.3103(2) -0.2617(3) 0.19691(13) 0.0612(8) Uani 1.000000 . U
S6 S 0.8771(7) -0.3900(6) 0.1125(3) 0.203(4) Uani 1.000000 . U
O1 O 0.7186(4) 0.2604(5) 0.1591(2) 0.0249(11) Uani 1.000000 . U
O2 O 0.8087(11) 0.3959(11) -0.0231(6) 0.045(3) Uani 0.500000 . U
H2 H 0.829(8) 0.409(13) -0.063(3) 0.068(5) Uiso 0.500000 GR .
O3 O 0.8684(4) 0.0537(5) 0.1112(2) 0.0289(12) Uani 1.000000 . U
O4 O 0.7050(4) 0.0517(5) 0.2030(2) 0.0246(11) Uani 1.000000 . U
O5 O 0.5444(4) 0.2161(5) 0.1298(3) 0.0344(13) Uani 1.000000 . U
O6a O 0.4370(15) -0.0761(16) 0.1904(8) 0.077(5) Uani 0.500000 . U
O6b O 0.6005(12) -0.1889(12) 0.1413(6) 0.049(4) Uani 0.500000 . U
H6b H 0.615(15) -0.216(8) 0.105(3) 0.074(5) Uiso 0.500000 GR .
O7 O 1.1938(6) 0.1984(6) 0.2447(3) 0.0477(16) Uani 1.000000 . U
H7 H 1.203(11) 0.240(4) 0.2707(13) 0.072(2) Uiso 1.000000 GR .
O8 O 0.9007(4) 0.0965(4) 0.2489(2) 0.0181(9) Uani 1.000000 . U
O9 O 0.9007(4) 0.1363(4) 0.3774(2) 0.0189(10) Uani 1.000000 . U
O10 O 0.8970(4) -0.1048(4) 0.2876(2) 0.0239(10) Uani 1.000000 . U
O11 O 0.7326(4) 0.0850(4) 0.3445(2) 0.0159(9) Uani 1.000000 . U
O12 O 0.6570(5) -0.2295(5) 0.4215(3) 0.0381(14) Uani 1.000000 . U
O13 O 0.7164(4) 0.3224(4) 0.2989(2) 0.0178(9) Uani 1.000000 . U
O14 O 0.7732(6) 0.6009(5) 0.3410(3) 0.0489(16) Uani 1.000000 . U
H14 H 0.8004(6) 0.6529(5) 0.3435(3) 0.073(2) Uiso 1.000000 R .
O15 O 0.5417(4) 0.4714(4) 0.2272(2) 0.0278(11) Uani 1.000000 . U
O16 O 0.1900(5) 0.3455(6) 0.3296(3) 0.0422(15) Uani 1.000000 . U
H16 H 0.137(6) 0.410(4) 0.335(3) 0.063(2) Uiso 1.000000 GR .
O17 O 0.5589(4) 0.3132(4) 0.3936(2) 0.0171(9) Uani 1.000000 . U
O18 O 0.5376(4) 0.2690(4) 0.2703(2) 0.0206(10) Uani 1.000000 . U
N1 N 0.6690(6) 0.0132(8) 0.0926(3) 0.0403(19) Uani 1.000000 . U
H1 H 0.7301(6) -0.0561(8) 0.0998(3) 0.048(2) Uiso 1.000000 R .
N2 N 0.7353(6) 0.2217(8) 0.0396(3) 0.0420(19) Uani 1.000000 . U
H2a H 0.6758(6) 0.2936(8) 0.0394(3) 0.050(2) Uiso 1.000000 R .
N3 N 0.5403(7) 0.4493(11) 0.0804(4) 0.078(4) Uani 1.000000 . U
H3a H 0.5960(7) 0.3950(11) 0.0553(4) 0.093(4) Uiso 1.000000 R .
H3b H 0.4708(7) 0.4619(11) 0.0647(4) 0.093(4) Uiso 1.000000 R .
N4 N 0.3442(6) 0.4280(10) 0.1866(4) 0.067(3) Uani 1.000000 . U
N5 N 0.3823(5) 0.4354(5) 0.3297(3) 0.0248(13) Uani 1.000000 . U
H5 H 0.3513(5) 0.4480(5) 0.2903(3) 0.0297(15) Uiso 1.000000 R .
N6 N 0.5839(5) 0.5168(5) 0.3368(3) 0.0239(13) Uani 1.000000 . U
H6 H 0.6260(5) 0.4889(5) 0.3725(3) 0.0286(15) Uiso 1.000000 R .
N7 N 0.7620(5) 0.3605(5) 0.4348(3) 0.0246(13) Uani 1.000000 . U
N8 N 0.7042(5) 0.1368(5) 0.4882(3) 0.0225(12) Uani 1.000000 . U
N9 N 0.8729(5) -0.0760(5) 0.4108(3) 0.0240(13) Uani 1.000000 . U
H9 H 0.8350(5) -0.0254(5) 0.4430(3) 0.0288(15) Uiso 1.000000 R .
N10 N 1.0651(5) -0.0262(5) 0.3170(3) 0.0235(13) Uani 1.000000 . U
H10 H 1.0901(5) -0.0667(5) 0.2798(3) 0.0282(15) Uiso 1.000000 R .
N11 N 1.0849(6) -0.1132(6) 0.1773(3) 0.0282(14) Uani 1.000000 . U
N12 N 0.8757(5) -0.1944(6) 0.1551(3) 0.0291(15) Uani 1.000000 . U
C1 C 0.6215(7) -0.0059(8) 0.2088(4) 0.0311(18) Uani 1.000000 . U
H1a H 0.6607(7) -0.0901(8) 0.2185(4) 0.037(2) Uiso 1.000000 R .
H1b H 0.5596(7) 0.0236(8) 0.2449(4) 0.037(2) Uiso 1.000000 R .
C38 C 1.1763(8) -0.1745(8) 0.1856(4) 0.038(2) Uani 1.000000 . U
C2 C 0.5670(7) 0.0167(9) 0.1441(4) 0.039(2) Uani 1.000000 . U
C3 C 0.5150(9) -0.0762(11) 0.1373(5) 0.056(3) Uani 1.000000 . U
C4 C 0.4801(7) 0.1393(9) 0.1382(4) 0.039(2) Uani 1.000000 . U
H4a H 0.4234(7) 0.1546(9) 0.1780(4) 0.047(2) Uiso 1.000000 R .
H4b H 0.4364(7) 0.1504(9) 0.1004(4) 0.047(2) Uiso 1.000000 R .
C5 C 0.6475(9) 0.0259(12) 0.0226(4) 0.058(3) Uani 1.000000 . U
H5a H 0.6413(9) -0.0461(12) 0.0108(4) 0.069(4) Uiso 1.000000 R .
H5b H 0.5734(9) 0.0902(12) 0.0156(4) 0.069(4) Uiso 1.000000 R .
C6 C 0.7489(9) 0.0506(12) -0.0195(4) 0.063(3) Uani 1.000000 . U
H6a H 0.8223(9) 0.0002(12) -0.0020(4) 0.076(4) Uiso 1.000000 R .
H6c H 0.7522(9) 0.0290(12) -0.0641(4) 0.076(4) Uiso 1.000000 R .
C7 C 0.7437(9) 0.1744(12) -0.0239(4) 0.062(3) Uani 1.000000 . U
H7a H 0.6753(9) 0.2237(12) -0.0463(4) 0.074(4) Uiso 1.000000 R .
H7b H 0.8145(9) 0.1803(12) -0.0514(4) 0.074(4) Uiso 1.000000 R .
C8 C 0.8431(7) 0.2387(8) 0.0557(4) 0.037(2) Uani 1.000000 . U
C9 C 0.8953(9) 0.3095(10) 0.0023(4) 0.051(3) Uani 1.000000 . U
H9a H 0.9440(9) 0.2592(10) -0.0322(4) 0.061(3) Uiso 1.000000 R .
H9b H 0.9456(9) 0.3408(10) 0.0211(4) 0.061(3) Uiso 1.000000 R .
C10 C 0.9290(7) 0.1178(8) 0.0698(4) 0.0351(19) Uani 1.000000 . U
H10a H 0.9937(7) 0.1216(8) 0.0911(4) 0.042(2) Uiso 1.000000 R .
H10b H 0.9625(7) 0.0801(8) 0.0286(4) 0.042(2) Uiso 1.000000 R .
C11 C 0.8009(7) 0.3033(7) 0.1184(4) 0.0290(16) Uani 1.000000 . U
H11a H 0.7637(7) 0.3873(7) 0.1070(4) 0.035(2) Uiso 1.000000 R .
H11b H 0.8684(7) 0.2916(7) 0.1420(4) 0.035(2) Uiso 1.000000 R .
C12 C 0.5635(16) 0.551(2) 0.0605(8) 0.053(6) Uani 0.500000 . U
C13 C 0.260(2) 0.4552(19) 0.1771(9) 0.058(6) Uani 0.500000 . U
C14 C 0.6026(7) 0.5506(7) 0.2194(4) 0.0338(18) Uani 1.000000 . U
H14a H 0.6587(7) 0.5376(7) 0.1794(4) 0.041(2) Uiso 1.000000 R .
H14b H 0.5468(7) 0.6312(7) 0.2157(4) 0.041(2) Uiso 1.000000 R .
C15 C 0.6670(7) 0.5306(6) 0.2789(4) 0.0279(16) Uani 1.000000 . U
C16 C 0.7157(8) 0.6251(6) 0.2830(4) 0.0338(18) Uani 1.000000 . U
H16a H 0.6516(8) 0.7011(6) 0.2842(4) 0.041(2) Uiso 1.000000 R .
H16b H 0.7721(8) 0.6281(6) 0.2441(4) 0.041(2) Uiso 1.000000 R .
C17 C 0.7659(6) 0.4103(6) 0.2780(3) 0.0214(14) Uani 1.000000 . U
H17a H 0.8234(6) 0.4061(6) 0.3074(3) 0.0256(17) Uiso 1.000000 R .
H17b H 0.8070(6) 0.3986(6) 0.2334(3) 0.0256(17) Uiso 1.000000 R .
C18 C 0.4814(7) 0.6203(6) 0.3553(4) 0.0338(18) Uani 1.000000 . U
H18a H 0.5066(7) 0.6722(6) 0.3770(4) 0.041(2) Uiso 1.000000 R .
H18b H 0.4465(7) 0.6635(6) 0.3158(4) 0.041(2) Uiso 1.000000 R .
C19 C 0.3915(7) 0.5833(6) 0.4010(4) 0.0349(19) Uani 1.000000 . U
H19a H 0.4323(7) 0.5215(6) 0.4330(4) 0.042(2) Uiso 1.000000 R .
H19b H 0.3397(7) 0.6499(6) 0.4254(4) 0.042(2) Uiso 1.000000 R .
C20 C 0.3166(7) 0.5391(6) 0.3673(4) 0.0334(18) Uani 1.000000 . U
H20a H 0.2724(7) 0.6025(6) 0.3371(4) 0.040(2) Uiso 1.000000 R .
H20b H 0.2589(7) 0.5196(6) 0.4007(4) 0.040(2) Uiso 1.000000 R .
C21 C 0.3810(6) 0.3193(6) 0.3607(3) 0.0205(14) Uani 1.000000 . U
C22 C 0.2595(6) 0.3134(7) 0.3826(4) 0.0261(15) Uani 1.000000 . U
H22a H 0.2202(6) 0.3660(7) 0.4176(4) 0.0313(19) Uiso 1.000000 R .
H22b H 0.2668(6) 0.2337(7) 0.4006(4) 0.0313(19) Uiso 1.000000 R .
C23 C 0.4542(6) 0.2901(6) 0.4169(3) 0.0189(13) Uani 1.000000 . U
H23a H 0.4729(6) 0.2075(6) 0.4327(3) 0.0227(16) Uiso 1.000000 R .
H23b H 0.4108(6) 0.3379(6) 0.4534(3) 0.0227(16) Uiso 1.000000 R .
C24 C 0.4446(6) 0.2359(6) 0.3068(3) 0.0208(14) Uani 1.000000 . U
H24a H 0.3883(6) 0.2377(6) 0.2773(3) 0.0250(17) Uiso 1.000000 R .
H24b H 0.4768(6) 0.1559(6) 0.3269(3) 0.0250(17) Uiso 1.000000 R .
C25 C 0.8175(6) 0.4045(6) 0.4538(4) 0.0261(16) Uani 1.000000 . U
C26 C 0.6581(6) 0.0960(6) 0.5308(3) 0.0189(14) Uani 1.000000 . U
C27 C 1.0034(6) 0.1626(7) 0.3560(3) 0.0244(15) Uani 1.000000 . U
H27a H 0.9828(6) 0.2464(7) 0.3433(3) 0.0293(18) Uiso 1.000000 R .
H27b H 1.0538(6) 0.1420(7) 0.3916(3) 0.0293(18) Uiso 1.000000 R .
C28 C 1.0682(6) 0.0935(6) 0.2977(3) 0.0220(14) Uani 1.000000 . U
C29 C 0.9966(6) 0.1381(6) 0.2394(3) 0.0208(14) Uani 1.000000 . U
H29a H 1.0470(6) 0.1107(6) 0.1988(3) 0.0250(17) Uiso 1.000000 R .
H29b H 0.9667(6) 0.2237(6) 0.2352(3) 0.0250(17) Uiso 1.000000 R .
C30 C 1.1923(6) 0.0937(7) 0.2779(4) 0.0306(17) Uani 1.000000 . U
H30a H 1.2358(6) 0.0298(7) 0.2497(4) 0.037(2) Uiso 1.000000 R .
H30b H 1.2325(6) 0.0794(7) 0.3174(4) 0.037(2) Uiso 1.000000 R .
C31 C 1.1349(7) -0.0989(7) 0.3690(4) 0.0344(18) Uani 1.000000 . U
H31a H 1.1854(7) -0.1732(7) 0.3512(4) 0.041(2) Uiso 1.000000 R .
H31b H 1.1873(7) -0.0599(7) 0.3783(4) 0.041(2) Uiso 1.000000 R .
C32 C 1.074(2) -0.125(2) 0.4300(11) 0.203(4) Uani 1.000000 . U
H32a H 1.135(2) -0.184(2) 0.4548(11) 0.244(5) Uiso 1.000000 R .
H32b H 1.047(2) -0.054(2) 0.4536(11) 0.244(5) Uiso 1.000000 R .
C33 C 0.9779(7) -0.1655(7) 0.4372(5) 0.041(2) Uani 1.000000 . U
H33a H 0.9579(7) -0.1855(7) 0.4840(5) 0.050(3) Uiso 1.000000 R .
H33b H 1.0008(7) -0.2365(7) 0.4140(5) 0.050(3) Uiso 1.000000 R .
C34 C 0.7842(6) -0.1153(6) 0.3900(3) 0.0228(15) Uani 1.000000 . U
C35 C 0.8420(7) -0.1754(6) 0.3281(4) 0.0299(17) Uani 1.000000 . U
H35a H 0.7826(7) -0.1866(6) 0.3054(4) 0.036(2) Uiso 1.000000 R .
H35b H 0.9005(7) -0.2522(6) 0.3389(4) 0.036(2) Uiso 1.000000 R .
C36 C 0.6840(6) -0.0011(5) 0.3728(3) 0.0168(13) Uani 1.000000 . U
H36a H 0.6308(6) 0.0260(5) 0.4127(3) 0.0201(15) Uiso 1.000000 R .
H36b H 0.6382(6) -0.0147(5) 0.3416(3) 0.0201(15) Uiso 1.000000 R .
C37 C 0.7394(7) -0.1914(6) 0.4430(4) 0.0301(17) Uani 1.000000 . U
H37a H 0.7027(7) -0.1471(6) 0.4817(4) 0.036(2) Uiso 1.000000 R .
H37b H 0.8063(7) -0.2596(6) 0.4563(4) 0.036(2) Uiso 1.000000 R .
C1a C 0.882(2) -0.270(2) 0.1427(11) 0.203(4) Uani 1.000000 . U
O19 O 0.0212(11) 0.5382(9) 0.3291(10) 0.074(5) Uani 0.500000 . U
O20 O 1.1627(16) 0.2405(18) 0.1114(7) 0.090(7) Uani 0.500000 . U

loop_
_atom_site_aniso_label
_atom_site_aniso_U_11
_atom_site_aniso_U_22
_atom_site_aniso_U_33
_atom_site_aniso_U_12
_atom_site_aniso_U_13
_atom_site_aniso_U_23
Co1 0.0161(4) 0.0200(5) 0.0133(4) -0.0100(4) -0.0014(3) -0.0018(3)
Co2 0.0237(5) 0.0519(7) 0.0142(5) -0.0206(5) 0.0003(4) -0.0087(4)
Co3 0.0244(5) 0.0493(7) 0.0181(5) -0.0096(5) -0.0066(4) 0.0002(4)
Co4 0.0191(5) 0.0146(4) 0.0194(5) -0.0062(4) -0.0034(3) 0.0020(3)
Co5 0.0169(4) 0.0150(4) 0.0147(4) -0.0077(3) -0.0020(3) -0.0018(3)
Co6 0.0150(4) 0.0170(5) 0.0175(5) -0.0055(3) 0.0002(3) -0.0012(3)
Co7 0.0208(5) 0.0316(5) 0.0236(5) -0.0137(4) 0.0062(4) -0.0125(4)
S1 0.247(8) 0.125(5) 0.128(5) -0.067(5) -0.077(5) 0.045(4)
S2 0.140(6) 0.510(19) 0.177(8) -0.108(9) -0.063(6) 0.177(10)
S3 0.0419(12) 0.0330(11) 0.0736(17) -0.0147(10) -0.0272(11) -0.0138(11)
S4 0.0277(10) 0.0414(11) 0.0297(10) -0.0207(9) -0.0014(8) 0.0099(8)
S5 0.0348(13) 0.093(2) 0.0437(14) -0.0083(13) -0.0066(10) -0.0015(14)
S6 0.307(8) 0.218(6) 0.171(5) -0.229(6) 0.173(6) -0.152(5)
O1 0.021(2) 0.040(3) 0.016(2) -0.015(2) -0.0008(19) -0.000(2)
O2 0.049(7) 0.046(7) 0.026(6) -0.013(6) 0.014(5) 0.014(5)
O3 0.024(3) 0.047(3) 0.021(3) -0.019(2) 0.004(2) -0.010(2)
O4 0.022(3) 0.038(3) 0.021(3) -0.019(2) 0.0017(19) -0.010(2)
O5 0.023(3) 0.064(4) 0.023(3) -0.021(3) -0.005(2) -0.006(3)
O6a 0.079(11) 0.101(13) 0.072(11) -0.055(10) 0.018(9) -0.046(10)
O6b 0.063(8) 0.065(9) 0.047(8) -0.054(8) 0.012(6) -0.032(6)
O7 0.042(3) 0.065(4) 0.049(4) -0.037(3) -0.007(3) 0.006(3)
O8 0.016(2) 0.025(2) 0.016(2) -0.0108(19) -0.0012(17) -0.0011(18)
O9 0.018(2) 0.023(2) 0.019(2) -0.0107(19) -0.0004(18) -0.0046(19)
O10 0.023(2) 0.022(2) 0.026(3) -0.009(2) 0.006(2) -0.007(2)
O11 0.016(2) 0.013(2) 0.020(2) -0.0076(18) 0.0006(17) -0.0024(18)
O12 0.037(3) 0.024(3) 0.050(4) -0.014(2) 0.008(3) -0.002(2)
O13 0.021(2) 0.017(2) 0.018(2) -0.0109(19) -0.0031(18) 0.0024(18)
O14 0.057(4) 0.035(3) 0.064(4) -0.028(3) -0.011(3) 0.002(3)
O15 0.030(3) 0.028(3) 0.026(3) -0.014(2) -0.008(2) 0.011(2)
O16 0.024(3) 0.063(4) 0.038(3) -0.011(3) -0.010(2) -0.003(3)
O17 0.020(2) 0.016(2) 0.016(2) -0.0078(18) -0.0016(18) 0.0006(17)
O18 0.020(2) 0.025(3) 0.019(2) -0.011(2) -0.0022(19) -0.0010(19)
N1 0.035(4) 0.081(6) 0.022(3) -0.037(4) 0.007(3) -0.025(3)
N2 0.039(4) 0.084(6) 0.011(3) -0.030(4) -0.004(3) -0.002(3)
N3 0.030(4) 0.133(10) 0.031(4) 0.003(5) -0.001(3) 0.034(5)
N4 0.013(4) 0.140(10) 0.024(4) -0.005(4) -0.010(3) 0.023(5)
N5 0.025(3) 0.020(3) 0.027(3) -0.005(2) -0.004(2) 0.002(2)
N6 0.025(3) 0.016(3) 0.030(3) -0.007(2) -0.004(2) 0.001(2)
N7 0.028(3) 0.026(3) 0.026(3) -0.015(3) -0.004(2) -0.003(2)
N8 0.024(3) 0.023(3) 0.021(3) -0.009(2) 0.000(2) -0.004(2)
N9 0.023(3) 0.016(3) 0.026(3) -0.002(2) 0.001(2) 0.000(2)
N10 0.017(3) 0.028(3) 0.023(3) -0.006(2) -0.002(2) -0.003(2)
N11 0.026(4) 0.032(3) 0.026(3) -0.009(3) 0.006(3) -0.011(3)
N12 0.025(3) 0.037(4) 0.033(4) -0.022(3) 0.018(3) -0.019(3)
C1 0.028(4) 0.048(5) 0.031(4) -0.028(4) 0.003(3) -0.015(4)
C38 0.041(5) 0.059(6) 0.021(4) -0.027(5) 0.010(3) -0.014(4)
C2 0.033(4) 0.075(6) 0.027(4) -0.037(5) 0.006(3) -0.022(4)
C3 0.055(6) 0.099(9) 0.044(5) -0.060(7) 0.014(4) -0.037(6)
C4 0.029(4) 0.074(6) 0.026(4) -0.029(4) -0.003(3) -0.015(4)
C5 0.047(6) 0.121(10) 0.027(5) -0.049(6) 0.005(4) -0.036(5)
C6 0.051(6) 0.132(11) 0.026(5) -0.053(7) 0.012(4) -0.036(6)
C7 0.055(6) 0.131(11) 0.018(4) -0.054(7) 0.000(4) -0.017(5)
C8 0.034(4) 0.067(6) 0.015(4) -0.026(4) 0.004(3) 0.001(4)
C9 0.050(6) 0.079(7) 0.028(5) -0.035(5) 0.006(4) 0.005(5)
C10 0.032(4) 0.059(5) 0.023(4) -0.026(4) 0.008(3) -0.014(4)
C11 0.030(4) 0.035(4) 0.023(4) -0.016(3) -0.001(3) 0.004(3)
C12 0.039(10) 0.073(14) 0.020(8) 0.017(9) -0.010(7) -0.004(9)
C13 0.10(2) 0.057(13) 0.019(9) -0.035(13) -0.005(10) 0.007(8)
C14 0.043(5) 0.024(4) 0.033(4) -0.014(3) -0.004(3) 0.010(3)
C15 0.035(4) 0.019(4) 0.033(4) -0.015(3) -0.002(3) 0.004(3)
C16 0.045(5) 0.019(4) 0.042(5) -0.018(3) -0.002(4) 0.001(3)
C17 0.023(3) 0.019(3) 0.025(4) -0.014(3) -0.001(3) 0.005(3)
C18 0.035(4) 0.016(4) 0.048(5) -0.006(3) -0.000(4) -0.005(3)
C19 0.036(4) 0.015(4) 0.045(5) -0.004(3) 0.007(4) -0.005(3)
C20 0.028(4) 0.017(4) 0.046(5) 0.002(3) -0.001(3) -0.003(3)
C21 0.018(3) 0.021(3) 0.022(3) -0.008(3) -0.000(3) -0.003(3)
C22 0.018(3) 0.031(4) 0.028(4) -0.008(3) -0.001(3) -0.001(3)
C23 0.019(3) 0.019(3) 0.019(3) -0.007(3) 0.001(3) -0.004(3)
C24 0.020(3) 0.025(4) 0.021(3) -0.012(3) 0.000(3) -0.005(3)
C25 0.026(4) 0.021(4) 0.029(4) -0.004(3) -0.005(3) -0.006(3)
C26 0.018(3) 0.023(3) 0.017(3) -0.007(3) -0.006(3) -0.002(3)
C27 0.017(3) 0.040(4) 0.023(4) -0.017(3) -0.000(3) -0.009(3)
C28 0.021(3) 0.030(4) 0.019(3) -0.012(3) -0.005(3) -0.001(3)
C29 0.017(3) 0.030(4) 0.021(3) -0.016(3) -0.001(3) -0.001(3)
C30 0.024(4) 0.049(5) 0.023(4) -0.017(3) -0.001(3) -0.007(3)
C31 0.020(4) 0.039(5) 0.037(4) -0.002(3) -0.010(3) 0.005(4)
C32 0.307(8) 0.218(6) 0.171(5) -0.229(6) 0.173(6) -0.152(5)
C33 0.027(4) 0.030(4) 0.051(5) 0.003(3) -0.005(4) 0.015(4)
C34 0.025(4) 0.013(3) 0.028(4) -0.007(3) 0.004(3) -0.000(3)
C35 0.037(4) 0.016(3) 0.034(4) -0.010(3) 0.011(3) -0.007(3)
C36 0.020(3) 0.012(3) 0.020(3) -0.010(3) -0.001(3) -0.000(2)
C37 0.036(4) 0.015(3) 0.033(4) -0.007(3) 0.008(3) 0.002(3)
C1a 0.307(8) 0.218(6) 0.171(5) -0.229(6) 0.173(6) -0.152(5)
O19 0.034(7) -0.001(5) 0.174(18) 0.014(5) -0.017(9) -0.006(7)
O20 0.119(14) 0.173(18) 0.037(8) -0.131(14) -0.053(8) 0.068(10)

loop_
_atom_type_symbol
_atom_type_scat_dispersion_real
_atom_type_scat_dispersion_imag
_atom_type_scat_Cromer_Mann_a1
_atom_type_scat_Cromer_Mann_a2
_atom_type_scat_Cromer_Mann_a3
_atom_type_scat_Cromer_Mann_a4
_atom_type_scat_Cromer_Mann_b1
_atom_type_scat_Cromer_Mann_b2
_atom_type_scat_Cromer_Mann_b3
_atom_type_scat_Cromer_Mann_b4
_atom_type_scat_Cromer_Mann_c
_atom_type_scat_source
_atom_type_scat_dispersion_source
C 0.00347 0.00161 2.31000 1.02000 1.58860 0.86500 20.84390 10.20750 0.56870 51.65120 0.215599998832 'International Tables Volume C Table 6.1.1.4 (pp. 500-502)' 'Henke, Gullikson and Davis, At. Data and Nucl. Data Tables, 1993, 54, 2'
Co 0.35655 0.96576 12.28410 7.34090 4.00340 2.34880 4.27910 0.27840 13.53590 71.16920 1.01180005074 'International Tables Volume C Table 6.1.1.4 (pp. 500-502)' 'Henke, Gullikson and Davis, At. Data and Nucl. Data Tables, 1993, 54, 2'
H 0.00000 0.00000 0.49300 0.32291 0.14019 0.04081 10.51090 26.12570 3.14236 57.79970 0.0030380000826 'International Tables Volume C Table 6.1.1.4 (pp. 500-502)' 'Henke, Gullikson and Davis, At. Data and Nucl. Data Tables, 1993, 54, 2'
O 0.01158 0.00611 3.04850 2.28680 1.54630 0.86700 13.27710 5.70110 0.32390 32.90890 0.250800013542 'International Tables Volume C Table 6.1.1.4 (pp. 500-502)' 'Henke, Gullikson and Davis, At. Data and Nucl. Data Tables, 1993, 54, 2'
N 0.00653 0.00323 12.21260 3.13220 2.01250 1.16630 0.00570 9.89330 28.99750 0.58260 -11.5290002823 'International Tables Volume C Table 6.1.1.4 (pp. 500-502)' 'Henke, Gullikson and Davis, At. Data and Nucl. Data Tables, 1993, 54, 2'
S 0.12424 0.12443 6.90530 5.20340 1.43790 1.58630 1.46790 22.21510 0.25360 56.17200 0.866900026798 'International Tables Volume C Table 6.1.1.4 (pp. 500-502)' 'Henke, Gullikson and Davis, At. Data and Nucl. Data Tables, 1993, 54, 2'

loop_
_geom_angle_atom_site_label_1
_geom_angle_atom_site_label_2
_geom_angle_atom_site_label_3
_geom_angle
_geom_angle_site_symmetry_1
_geom_angle_site_symmetry_3
_geom_angle_publ_flag
Co4 Co1 Co2 119.61(4) . . ?
Co6 Co1 Co2 120.74(4) . . ?
Co6 Co1 Co4 119.64(4) . . ?
O1 Co1 Co2 40.08(14) . . ?
O1 Co1 Co4 93.07(15) . . ?
O1 Co1 Co6 135.54(14) . . ?
O4 Co1 Co2 39.87(14) . . ?
O4 Co1 Co4 134.44(14) . . ?
O4 Co1 Co6 94.20(15) . . ?
O4 Co1 O1 79.9(2) . . ?
O8 Co1 Co2 94.14(13) . . ?
O8 Co1 Co4 134.99(13) . . ?
O8 Co1 Co6 39.70(12) . . ?
O8 Co1 O1 95.98(18) . . ?
O8 Co1 O4 90.57(19) . . ?
O11 Co1 Co2 135.76(12) . . ?
O11 Co1 Co4 92.89(12) . . ?
O11 Co1 Co6 39.85(12) . . ?
O11 Co1 O1 174.03(18) . . ?
O11 Co1 O4 96.06(18) . . ?
O11 Co1 O8 79.55(17) . . ?
O13 Co1 Co2 135.44(13) . . ?
O13 Co1 Co4 40.06(12) . . ?
O13 Co1 Co6 92.64(13) . . ?
O13 Co1 O1 95.57(19) . . ?
O13 Co1 O4 173.13(19) . . ?
O13 Co1 O8 95.10(18) . . ?
O13 Co1 O11 88.80(17) . . ?
O18 Co1 Co2 92.78(13) . . ?
O18 Co1 Co4 39.68(13) . . ?
O18 Co1 Co6 135.29(13) . . ?
O18 Co1 O1 89.16(18) . . ?
O18 Co1 O4 94.91(19) . . ?
O18 Co1 O8 173.07(18) . . ?
O18 Co1 O11 95.63(17) . . ?
O18 Co1 O13 79.74(18) . . ?
O1 Co2 Co1 45.04(14) . . ?
O3 Co2 Co1 89.51(15) . . ?
O3 Co2 O1 94.0(2) . . ?
O4 Co2 Co1 45.13(15) . . ?
O4 Co2 O1 90.2(2) . . ?
O4 Co2 O3 85.5(2) . . ?
O5 Co2 Co1 90.11(16) . . ?
O5 Co2 O1 86.0(2) . . ?
O5 Co2 O3 179.5(2) . . ?
O5 Co2 O4 94.0(2) . . ?
N1 Co2 Co1 128.3(2) . . ?
N1 Co2 O1 169.4(2) . . ?
N1 Co2 O3 94.1(3) . . ?
N1 Co2 O4 83.8(3) . . ?
N1 Co2 O5 85.9(3) . . ?
N2 Co2 Co1 128.0(2) . . ?
N2 Co2 O1 83.7(3) . . ?
N2 Co2 O3 86.0(3) . . ?
N2 Co2 O4 169.1(2) . . ?
N2 Co2 O5 94.6(3) . . ?
N2 Co2 N1 103.6(3) . . ?
O5 Co3 O1 74.8(2) . . ?
O15 Co3 O1 93.3(2) . . ?
O15 Co3 O5 164.0(2) . . ?
O18 Co3 O1 82.77(17) . . ?
O18 Co3 O5 92.8(2) . . ?
O18 Co3 O15 74.83(18) . . ?
N3 Co3 O1 90.6(3) . . ?
N3 Co3 O5 91.9(4) . . ?
N3 Co3 O15 99.0(4) . . ?
N3 Co3 O18 170.6(3) . . ?
N4 Co3 O1 171.4(3) . . ?
N4 Co3 O5 98.8(4) . . ?
N4 Co3 O15 91.9(4) . . ?
N4 Co3 O18 92.0(2) . . ?
N4 Co3 N3 95.4(3) . . ?
O13 Co4 Co1 44.79(13) . . ?
O15 Co4 Co1 90.35(17) . . ?
O15 Co4 O13 94.3(2) . . ?
O17 Co4 Co1 89.73(14) . . ?
O17 Co4 O13 85.50(19) . . ?
O17 Co4 O15 179.6(2) . . ?
O18 Co4 Co1 45.15(14) . . ?
O18 Co4 O13 89.9(2) . . ?
O18 Co4 O15 86.2(2) . . ?
O18 Co4 O17 94.2(2) . . ?
N5 Co4 Co1 128.46(18) . . ?
N5 Co4 O13 169.4(2) . . ?
N5 Co4 O15 93.9(2) . . ?
N5 Co4 O17 86.4(2) . . ?
N5 Co4 O18 83.9(2) . . ?
N6 Co4 Co1 127.09(18) . . ?
N6 Co4 O13 82.8(2) . . ?
N6 Co4 O15 86.4(2) . . ?
N6 Co4 O17 93.2(2) . . ?
N6 Co4 O18 169.2(2) . . ?
N6 Co4 N5 104.4(3) . . ?
O11 Co5 O9 74.03(17) . . ?
O13 Co5 O9 92.13(17) . . ?
O13 Co5 O11 80.72(16) . . ?
O17 Co5 O9 161.80(18) . . ?
O17 Co5 O11 91.74(17) . . ?
O17 Co5 O13 74.09(17) . . ?
N7 Co5 O9 94.5(2) . . ?
N7 Co5 O11 166.1(2) . . ?
N7 Co5 O13 92.1(2) . . ?
N7 Co5 O17 97.7(2) . . ?
N8 Co5 O9 96.8(2) . . ?
N8 Co5 O11 90.11(19) . . ?
N8 Co5 O13 165.0(2) . . ?
N8 Co5 O17 94.5(2) . . ?
N8 Co5 N7 99.2(2) . . ?
O8 Co6 Co1 45.03(13) . . ?
O9 Co6 Co1 91.11(14) . . ?
O9 Co6 O8 95.0(2) . . ?
O10 Co6 Co1 89.34(16) . . ?
O10 Co6 O8 85.0(2) . . ?
O10 Co6 O9 179.4(2) . . ?
O11 Co6 Co1 44.84(13) . . ?
O11 Co6 O8 89.87(19) . . ?
O11 Co6 O9 86.38(19) . . ?
O11 Co6 O10 94.2(2) . . ?
N9 Co6 Co1 127.32(18) . . ?
N9 Co6 O8 168.5(2) . . ?
N9 Co6 O9 93.6(2) . . ?
N9 Co6 O10 86.4(2) . . ?
N9 Co6 O11 83.1(2) . . ?
N10 Co6 Co1 128.67(18) . . ?
N10 Co6 O8 84.2(2) . . ?
N10 Co6 O9 85.7(2) . . ?
N10 Co6 O10 93.7(2) . . ?
N10 Co6 O11 169.7(2) . . ?
N10 Co6 N9 104.0(3) . . ?
O4 Co7 O3 72.82(19) . . ?
O8 Co7 O3 91.46(19) . . ?
O8 Co7 O4 80.67(16) . . ?
O10 Co7 O3 159.1(2) . . ?
O10 Co7 O4 91.62(18) . . ?
O10 Co7 O8 71.89(18) . . ?
N11 Co7 O3 99.3(2) . . ?
N11 Co7 O4 168.3(2) . . ?
N11 Co7 O8 91.1(2) . . ?
N11 Co7 O10 93.7(2) . . ?
N12 Co7 O3 94.9(2) . . ?
N12 Co7 O4 91.7(2) . . ?
N12 Co7 O8 168.13(18) . . ?
N12 Co7 O10 99.5(2) . . ?
N12 Co7 N11 97.7(2) . . ?
Co2 O1 Co1 94.9(2) . . ?
Co3 O1 Co1 93.99(18) . . ?
Co3 O1 Co2 95.1(2) . . ?
C11 O1 Co1 132.2(4) . . ?
C11 O1 Co2 109.1(4) . . ?
C11 O1 Co3 123.0(4) . . ?
C9 O2 H2 109.5 . . ?
Co7 O3 Co2 106.5(2) . . ?
C10 O3 Co2 111.2(5) . . ?
C10 O3 Co7 134.2(5) . . ?
Co2 O4 Co1 95.0(2) . . ?
Co7 O4 Co1 94.47(18) . . ?
Co7 O4 Co2 95.21(19) . . ?
C1 O4 Co1 133.5(4) . . ?
C1 O4 Co2 109.5(4) . . ?
C1 O4 Co7 120.7(5) . . ?
Co3 O5 Co2 104.2(2) . . ?
C4 O5 Co2 111.6(5) . . ?
C4 O5 Co3 134.1(5) . . ?
C3 O6b H6b 109.5 . . ?
C30 O7 H7 109.5 . . ?
Co6 O8 Co1 95.27(19) . . ?
Co7 O8 Co1 94.29(17) . . ?
Co7 O8 Co6 95.60(19) . . ?
C29 O8 Co1 133.0(4) . . ?
C29 O8 Co6 109.0(4) . . ?
C29 O8 Co7 121.5(4) . . ?
Co6 O9 Co5 104.2(2) . . ?
C27 O9 Co5 135.0(4) . . ?
C27 O9 Co6 110.6(4) . . ?
Co7 O10 Co6 107.5(2) . . ?
C35 O10 Co6 110.9(4) . . ?
C35 O10 Co7 133.7(5) . . ?
Co5 O11 Co1 95.27(17) . . ?
Co6 O11 Co1 95.31(18) . . ?
Co6 O11 Co5 95.41(18) . . ?
C36 O11 Co1 131.0(4) . . ?
C36 O11 Co5 122.8(4) . . ?
C36 O11 Co6 109.0(4) . . ?
Co4 O13 Co1 95.15(19) . . ?
Co5 O13 Co1 95.21(17) . . ?
Co5 O13 Co4 95.03(18) . . ?
C17 O13 Co1 132.2(4) . . ?
C17 O13 Co4 109.0(4) . . ?
C17 O13 Co5 121.8(4) . . ?
C16 O14 H14 109.5 . . ?
Co4 O15 Co3 103.7(2) . . ?
C14 O15 Co3 135.0(5) . . ?
C14 O15 Co4 111.4(4) . . ?
C22 O16 H16 109.5 . . ?
Co5 O17 Co4 105.3(2) . . ?
C23 O17 Co4 111.2(4) . . ?
C23 O17 Co5 135.9(4) . . ?
Co3 O18 Co1 94.08(18) . . ?
Co4 O18 Co1 95.17(19) . . ?
Co4 O18 Co3 95.3(2) . . ?
C24 O18 Co1 132.1(4) . . ?
C24 O18 Co3 123.4(4) . . ?
C24 O18 Co4 108.3(4) . . ?
H1 N1 Co2 108.4(2) . . ?
C2 N1 Co2 98.0(5) . . ?
C2 N1 H1 108.4(5) . . ?
C5 N1 Co2 115.6(7) . . ?
C5 N1 H1 108.4(6) . . ?
C5 N1 C2 117.4(6) . . ?
H2a N2 Co2 107.2(3) . . ?
C7 N2 Co2 119.9(7) . . ?
C7 N2 H2a 107.2(6) . . ?
C8 N2 Co2 97.2(4) . . ?
C8 N2 H2a 107.2(5) . . ?
C8 N2 C7 117.2(7) . . ?
H3a N3 Co3 104.0(3) . . ?
H3b N3 Co3 104.0(3) . . ?
H3b N3 H3a 105.455348509(16) . . ?
C12 N3 Co3 132.9(10) . . ?
C12 N3 H3a 104.0(8) . . ?
C12 N3 H3b 104.0(8) . . ?
C13 N4 Co3 159.2(13) . . ?
H5 N5 Co4 107.49(18) . . ?
C20 N5 Co4 118.7(5) . . ?
C20 N5 H5 107.5(4) . . ?
C21 N5 Co4 97.1(4) . . ?
C21 N5 H5 107.5(4) . . ?
C21 N5 C20 117.6(6) . . ?
H6 N6 Co4 107.91(18) . . ?
C15 N6 Co4 98.3(4) . . ?
C15 N6 H6 107.9(4) . . ?
C18 N6 Co4 116.1(5) . . ?
C18 N6 H6 107.9(4) . . ?
C18 N6 C15 118.0(6) . . ?
C25 N7 Co5 156.5(6) . . ?
C26 N8 Co5 159.8(5) . . ?
H9 N9 Co6 107.27(18) . . ?
C33 N9 Co6 117.7(5) . . ?
C33 N9 H9 107.3(5) . . ?
C34 N9 Co6 98.1(4) . . ?
C34 N9 H9 107.3(3) . . ?
C34 N9 C33 118.3(6) . . ?
H10 N10 Co6 107.15(18) . . ?
C28 N10 Co6 97.4(4) . . ?
C28 N10 H10 107.2(3) . . ?
C31 N10 Co6 117.8(5) . . ?
C31 N10 H10 107.2(4) . . ?
C31 N10 C28 119.1(6) . . ?
C38 N11 Co7 155.5(6) . . ?
C1a N12 Co7 166(2) . . ?
H1a C1 O4 109.8(4) . . ?
H1b C1 O4 109.8(4) . . ?
H1b C1 H1a 108.3 . . ?
C2 C1 O4 109.2(6) . . ?
C2 C1 H1a 109.8(5) . . ?
C2 C1 H1b 109.8(4) . . ?
N11 C38 S5 178.9(8) . . ?
C1 C2 N1 103.4(6) . . ?
C3 C2 N1 112.3(7) . . ?
C3 C2 C1 111.1(8) . . ?
C4 C2 N1 106.0(7) . . ?
C4 C2 C1 110.0(7) . . ?
C4 C2 C3 113.5(8) . . ?
O6b C3 O6a 104.3(13) . . ?
C2 C3 O6a 107.1(9) . . ?
C2 C3 O6b 111.4(9) . . ?
C2 C4 O5 107.6(6) . . ?
H4a C4 O5 110.2(4) . . ?
H4a C4 C2 110.2(4) . . ?
H4b C4 O5 110.2(4) . . ?
H4b C4 C2 110.2(4) . . ?
H4b C4 H4a 108.5 . . ?
H5a C5 N1 110.0(6) . . ?
H5b C5 N1 110.0(6) . . ?
H5b C5 H5a 108.4 . . ?
C6 C5 N1 108.3(7) . . ?
C6 C5 H5a 110.0(6) . . ?
C6 C5 H5b 110.0(7) . . ?
H6a C6 C5 108.5(7) . . ?
H6c C6 C5 108.5(5) . . ?
H6c C6 H6a 107.5 . . ?
C7 C6 C5 115.2(9) . . ?
C7 C6 H6a 108.5(6) . . ?
C7 C6 H6c 108.5(5) . . ?
C6 C7 N2 115.3(8) . . ?
H7a C7 N2 108.4(6) . . ?
H7a C7 C6 108.4(6) . . ?
H7b C7 N2 108.4(5) . . ?
H7b C7 C6 108.4(5) . . ?
H7b C7 H7a 107.5 . . ?
C9 C8 N2 114.4(7) . . ?
C10 C8 N2 105.4(7) . . ?
C10 C8 C9 112.1(7) . . ?
C11 C8 N2 104.1(6) . . ?
C11 C8 C9 109.9(8) . . ?
C11 C8 C10 110.5(6) . . ?
C8 C9 O2 109.1(9) . . ?
H9a C9 O2 109.9(7) . . ?
H9a C9 C8 109.9(5) . . ?
H9b C9 O2 109.9(8) . . ?
H9b C9 C8 109.9(5) . . ?
H9b C9 H9a 108.3 . . ?
C8 C10 O3 108.1(6) . . ?
H10a C10 O3 110.1(4) . . ?
H10a C10 C8 110.1(4) . . ?
H10b C10 O3 110.1(4) . . ?
H10b C10 C8 110.1(4) . . ?
H10b C10 H10a 108.4 . . ?
C8 C11 O1 109.6(6) . . ?
H11a C11 O1 109.8(4) . . ?
H11a C11 C8 109.8(4) . . ?
H11b C11 O1 109.8(4) . . ?
H11b C11 C8 109.8(4) . . ?
H11b C11 H11a 108.2 . . ?
N3 C12 S1 167.6(15) . . ?
N4 C13 S2 173(2) . . ?
H14a C14 O15 110.2(4) . . ?
H14b C14 O15 110.2(4) . . ?
H14b C14 H14a 108.5 . . ?
C15 C14 O15 107.6(6) . . ?
C15 C14 H14a 110.2(4) . . ?
C15 C14 H14b 110.2(4) . . ?
C14 C15 N6 106.6(6) . . ?
C16 C15 N6 113.8(6) . . ?
C16 C15 C14 112.6(6) . . ?
C17 C15 N6 103.6(5) . . ?
C17 C15 C14 109.1(6) . . ?
C17 C15 C16 110.8(6) . . ?
C15 C16 O14 109.0(6) . . ?
H16a C16 O14 109.9(4) . . ?
H16a C16 C15 109.9(4) . . ?
H16b C16 O14 109.9(4) . . ?
H16b C16 C15 109.9(4) . . ?
H16b C16 H16a 108.3 . . ?
C15 C17 O13 109.2(5) . . ?
H17a C17 O13 109.8(3) . . ?
H17a C17 C15 109.8(4) . . ?
H17b C17 O13 109.8(3) . . ?
H17b C17 C15 109.8(4) . . ?
H17b C17 H17a 108.3 . . ?
H18a C18 N6 109.7(4) . . ?
H18b C18 N6 109.7(4) . . ?
H18b C18 H18a 108.2 . . ?
C19 C18 N6 109.8(6) . . ?
C19 C18 H18a 109.7(5) . . ?
C19 C18 H18b 109.7(5) . . ?
H19a C19 C18 108.7(5) . . ?
H19b C19 C18 108.7(4) . . ?
H19b C19 H19a 107.6 . . ?
C20 C19 C18 114.3(7) . . ?
C20 C19 H19a 108.7(4) . . ?
C20 C19 H19b 108.7(4) . . ?
C19 C20 N5 115.2(6) . . ?
H20a C20 N5 108.5(4) . . ?
H20a C20 C19 108.5(4) . . ?
H20b C20 N5 108.5(4) . . ?
H20b C20 C19 108.5(4) . . ?
H20b C20 H20a 107.5 . . ?
C22 C21 N5 115.0(6) . . ?
C23 C21 N5 106.1(5) . . ?
C23 C21 C22 111.8(6) . . ?
C24 C21 N5 103.9(5) . . ?
C24 C21 C22 110.1(6) . . ?
C24 C21 C23 109.6(5) . . ?
C21 C22 O16 111.1(6) . . ?
H22a C22 O16 109.4(4) . . ?
H22a C22 C21 109.4(4) . . ?
H22b C22 O16 109.4(4) . . ?
H22b C22 C21 109.4(4) . . ?
H22b C22 H22a 108.0 . . ?
C21 C23 O17 107.5(5) . . ?
H23a C23 O17 110.2(3) . . ?
H23a C23 C21 110.2(4) . . ?
H23b C23 O17 110.2(3) . . ?
H23b C23 C21 110.2(4) . . ?
H23b C23 H23a 108.492876852(14) . . ?
C21 C24 O18 110.3(5) . . ?
H24a C24 O18 109.6(3) . . ?
H24a C24 C21 109.6(4) . . ?
H24b C24 O18 109.6(3) . . ?
H24b C24 C21 109.6(4) . . ?
H24b C24 H24a 108.1 . . ?
N7 C25 S3 179.2(7) . . ?
N8 C26 S4 178.8(6) . . ?
H27a C27 O9 110.0(4) . . ?
H27b C27 O9 110.0(3) . . ?
H27b C27 H27a 108.4 . . ?
C28 C27 O9 108.6(5) . . ?
C28 C27 H27a 110.0(4) . . ?
C28 C27 H27b 110.0(4) . . ?
C27 C28 N10 104.8(5) . . ?
C29 C28 N10 104.9(5) . . ?
C29 C28 C27 109.6(6) . . ?
C30 C28 N10 112.5(6) . . ?
C30 C28 C27 114.4(6) . . ?
C30 C28 C29 110.1(6) . . ?
C28 C29 O8 109.5(5) . . ?
H29a C29 O8 109.8(3) . . ?
H29a C29 C28 109.8(4) . . ?
H29b C29 O8 109.8(3) . . ?
H29b C29 C28 109.8(4) . . ?
H29b C29 H29a 108.2 . . ?
C28 C30 O7 112.2(7) . . ?
H30a C30 O7 109.2(4) . . ?
H30a C30 C28 109.2(4) . . ?
H30b C30 O7 109.2(4) . . ?
H30b C30 C28 109.2(4) . . ?
H30b C30 H30a 107.9 . . ?
H31a C31 N10 107.7(4) . . ?
H31b C31 N10 107.7(4) . . ?
H31b C31 H31a 107.1 . . ?
C32 C31 N10 118.6(14) . . ?
C32 C31 H31a 107.7(10) . . ?
C32 C31 H31b 107.7(9) . . ?
H32a C32 C31 106.0(14) . . ?
H32b C32 C31 106.0(8) . . ?
H32b C32 H32a 106.3 . . ?
C33 C32 C31 125.2(18) . . ?
C33 C32 H32a 106.0(13) . . ?
C33 C32 H32b 106.0(8) . . ?
C32 C33 N9 111.7(14) . . ?
H33a C33 N9 109.3(4) . . ?
H33a C33 C32 109.3(10) . . ?
H33b C33 N9 109.3(5) . . ?
H33b C33 C32 109.3(8) . . ?
H33b C33 H33a 107.9 . . ?
C35 C34 N9 105.5(6) . . ?
C36 C34 N9 104.1(5) . . ?
C36 C34 C35 109.2(6) . . ?
C37 C34 N9 113.2(6) . . ?
C37 C34 C35 113.4(6) . . ?
C37 C34 C36 110.9(6) . . ?
C34 C35 O10 108.1(5) . . ?
H35a C35 O10 110.1(4) . . ?
H35a C35 C34 110.1(4) . . ?
H35b C35 O10 110.1(4) . . ?
H35b C35 C34 110.1(4) . . ?
H35b C35 H35a 108.4 . . ?
C34 C36 O11 109.4(5) . . ?
H36a C36 O11 109.8(3) . . ?
H36a C36 C34 109.8(4) . . ?
H36b C36 O11 109.8(3) . . ?
H36b C36 C34 109.8(4) . . ?
H36b C36 H36a 108.249441359(14) . . ?
C34 C37 O12 112.1(6) . . ?
H37a C37 O12 109.2(4) . . ?
H37a C37 C34 109.2(4) . . ?
H37b C37 O12 109.2(4) . . ?
H37b C37 C34 109.2(4) . . ?
H37b C37 H37a 107.9 . . ?
N12 C1a S6 171(3) . . ?

loop_
_geom_bond_atom_site_label_1
_geom_bond_atom_site_label_2
_geom_bond_distance
_geom_bond_site_symmetry_2
_geom_bond_publ_flag
Co1 Co2 2.9499(12) . ?
Co1 Co4 2.9580(12) . ?
Co1 Co6 2.9525(12) . ?
Co1 O1 2.095(5) . ?
Co1 O4 2.099(5) . ?
Co1 O8 2.098(4) . ?
Co1 O11 2.091(4) . ?
Co1 O13 2.092(5) . ?
Co1 O18 2.106(5) . ?
Co2 O1 1.906(5) . ?
Co2 O3 1.882(5) . ?
Co2 O4 1.898(5) . ?
Co2 O5 1.879(5) . ?
Co2 N1 1.913(7) . ?
Co2 N2 1.930(7) . ?
Co3 O1 2.236(5) . ?
Co3 O5 2.003(6) . ?
Co3 O15 2.007(5) . ?
Co3 O18 2.223(5) . ?
Co3 N3 2.081(8) . ?
Co3 N4 2.089(7) . ?
Co4 O13 1.911(5) . ?
Co4 O15 1.874(5) . ?
Co4 O17 1.880(4) . ?
Co4 O18 1.896(5) . ?
Co4 N5 1.933(6) . ?
Co4 N6 1.911(6) . ?
Co5 O9 2.029(5) . ?
Co5 O11 2.260(4) . ?
Co5 O13 2.260(4) . ?
Co5 O17 1.999(4) . ?
Co5 N7 2.035(6) . ?
Co5 N8 2.093(6) . ?
Co6 O8 1.894(5) . ?
Co6 O9 1.881(4) . ?
Co6 O10 1.869(5) . ?
Co6 O11 1.900(4) . ?
Co6 N9 1.921(6) . ?
Co6 N10 1.923(6) . ?
Co7 O3 2.003(5) . ?
Co7 O4 2.300(5) . ?
Co7 O8 2.307(5) . ?
Co7 O10 2.005(5) . ?
Co7 N11 2.090(6) . ?
Co7 N12 2.169(6) . ?
S1 C12 1.61(3) . ?
S2 C13 1.74(3) . ?
S3 C25 1.630(7) . ?
S4 C26 1.636(7) . ?
S5 C38 1.651(10) . ?
S6 C1a 1.713(16) . ?
O1 C11 1.431(8) . ?
O2 H2 0.8400 . ?
O2 C9 1.332(16) . ?
O3 C10 1.413(9) . ?
O4 C1 1.437(8) . ?
O5 C4 1.427(10) . ?
O6a C3 1.351(18) . ?
O6b H6b 0.8400 . ?
O6b C3 1.418(18) . ?
O7 H7 0.8400 . ?
O7 C30 1.399(10) . ?
O8 C29 1.434(7) . ?
O9 C27 1.416(8) . ?
O10 C35 1.418(8) . ?
O11 C36 1.431(7) . ?
O12 C37 1.416(10) . ?
O13 C17 1.428(7) . ?
O14 H14 0.8400 . ?
O14 C16 1.439(10) . ?
O15 C14 1.421(9) . ?
O16 H16 0.8400 . ?
O16 C22 1.430(9) . ?
O17 C23 1.427(8) . ?
O18 C24 1.437(8) . ?
N1 H1 0.9300 . ?
N1 C2 1.517(9) . ?
N1 C5 1.501(11) . ?
N2 H2a 0.9300 . ?
N2 C7 1.491(11) . ?
N2 C8 1.513(10) . ?
N3 H3a 0.9200 . ?
N3 H3b 0.9200 . ?
N3 C12 1.40(3) . ?
N4 C13 1.01(3) . ?
N5 H5 0.9300 . ?
N5 C20 1.498(9) . ?
N5 C21 1.508(9) . ?
N6 H6 0.9300 . ?
N6 C15 1.495(9) . ?
N6 C18 1.486(9) . ?
N7 C25 1.157(9) . ?
N8 C26 1.144(9) . ?
N9 H9 0.9300 . ?
N9 C33 1.497(9) . ?
N9 C34 1.487(9) . ?
N10 H10 0.9300 . ?
N10 C28 1.504(9) . ?
N10 C31 1.485(9) . ?
N11 C38 1.135(11) . ?
N12 C1a 0.984(17) . ?
C1 H1a 0.9900 . ?
C1 H1b 0.9900 . ?
C1 C2 1.547(11) . ?
C2 C3 1.540(12) . ?
C2 C4 1.516(14) . ?
C4 H4a 0.9900 . ?
C4 H4b 0.9900 . ?
C5 H5a 0.9900 . ?
C5 H5b 0.9900 . ?
C5 C6 1.518(13) . ?
C6 H6a 0.9900 . ?
C6 H6c 0.9900 . ?
C6 C7 1.509(17) . ?
C7 H7a 0.9900 . ?
C7 H7b 0.9900 . ?
C8 C9 1.539(11) . ?
C8 C10 1.517(13) . ?
C8 C11 1.544(11) . ?
C9 H9a 0.9900 . ?
C9 H9b 0.9900 . ?
C10 H10a 0.9900 . ?
C10 H10b 0.9900 . ?
C11 H11a 0.9900 . ?
C11 H11b 0.9900 . ?
C14 H14a 0.9900 . ?
C14 H14b 0.9900 . ?
C14 C15 1.521(11) . ?
C15 C16 1.517(10) . ?
C15 C17 1.552(10) . ?
C16 H16a 0.9900 . ?
C16 H16b 0.9900 . ?
C17 H17a 0.9900 . ?
C17 H17b 0.9900 . ?
C18 H18a 0.9900 . ?
C18 H18b 0.9900 . ?
C18 C19 1.511(11) . ?
C19 H19a 0.9900 . ?
C19 H19b 0.9900 . ?
C19 C20 1.523(12) . ?
C20 H20a 0.9900 . ?
C20 H20b 0.9900 . ?
C21 C22 1.527(9) . ?
C21 C23 1.517(9) . ?
C21 C24 1.546(9) . ?
C22 H22a 0.9900 . ?
C22 H22b 0.9900 . ?
C23 H23a 0.9900 . ?
C23 H23b 0.9900 . ?
C24 H24a 0.9900 . ?
C24 H24b 0.9900 . ?
C27 H27a 0.9900 . ?
C27 H27b 0.9900 . ?
C27 C28 1.525(10) . ?
C28 C29 1.538(9) . ?
C28 C30 1.526(9) . ?
C29 H29a 0.9900 . ?
C29 H29b 0.9900 . ?
C30 H30a 0.9900 . ?
C30 H30b 0.9900 . ?
C31 H31a 0.9900 . ?
C31 H31b 0.9900 . ?
C31 C32 1.436(18) . ?
C32 H32a 0.9900 . ?
C32 H32b 0.9900 . ?
C32 C33 1.43(2) . ?
C33 H33a 0.9900 . ?
C33 H33b 0.9900 . ?
C34 C35 1.520(10) . ?
C34 C36 1.553(9) . ?
C34 C37 1.531(9) . ?
C35 H35a 0.9900 . ?
C35 H35b 0.9900 . ?
C36 H36a 0.9900 . ?
C36 H36b 0.9900 . ?
C37 H37a 0.9900 . ?
C37 H37b 0.9900 . ?
